data_1577304
loop_
_publ_author_name
'Fidelius, Jannis'
'Taube, Clemens'
'Schwedtmann, Kai'
'Hennersdorf, Felix'
'Gomila, Rosa Maria'
'Frontera, Antonio'
'Wolf, Robert'
'Weigand, Jan J.'

_publ_section_title
;
 Imidazoliumyl-Substituted Di-and Iso-Tetraphosphanes and Their
 Metal-Mediated Fragmentation Reactions
;
_journal_name_full 'Chemical Science'
_journal_paper_doi 10.1039/D6SC02577C
_journal_year 2026
_chemical_formula_moiety 'C52 H77 Au N4 P4, 2(C F3 O3 S), 1.5(C H2 Cl2), 0.5(C2 H3 N)'
_chemical_formula_sum 'C56.5 H81.5 Au Cl3 F6 N4.5 O6 P4 S2'
_chemical_formula_weight 1525.07
_space_group_crystal_system monoclinic
_space_group_IT_number 14
_space_group_name_Hall '-P 2ybc'
_space_group_name_H-M_alt 'P 1 21/c 1'
_atom_sites_solution_hydrogens geom
_atom_sites_solution_primary dual
_audit_creation_date 2020-11-22
_audit_creation_method
;
Olex2 1.3
(compiled 2020.07.31 svn.rc2a77460 for OlexSys, GUI svn.r6145)
;
_audit_update_record
;
2026-01-21 deposited with the CCDC.	2026-05-28 downloaded from the CCDC.
;
_cell_angle_alpha 90
_cell_angle_beta 109.614(3)
_cell_angle_gamma 90
_cell_formula_units_Z 4
_cell_length_a 25.5676(7)
_cell_length_b 16.6234(3)
_cell_length_c 17.3590(4)
_cell_measurement_reflns_used 21019
_cell_measurement_temperature 100.01(10)
_cell_measurement_theta_max 76.5570
_cell_measurement_theta_min 3.2020
_cell_volume 6949.8(3)
_computing_cell_refinement 'CrysAlisPro 1.171.39.46 (Rigaku OD, 2018)'
_computing_data_collection 'CrysAlisPro 1.171.39.46 (Rigaku OD, 2018)'
_computing_data_reduction 'CrysAlisPro 1.171.39.46 (Rigaku OD, 2018)'
_computing_molecular_graphics 'Olex2 1.3 (Dolomanov et al., 2009)'
_computing_publication_material 'Olex2 1.3 (Dolomanov et al., 2009)'
_computing_structure_refinement 'SHELXL 2018/3 (Sheldrick, 2015)'
_computing_structure_solution 'SHELXT 2018/2 (Sheldrick, 2018)'
_diffrn_ambient_environment N~2~
_diffrn_ambient_temperature 100.01(10)
_diffrn_detector 'CCD plate'
_diffrn_detector_area_resol_mean 10.5700
_diffrn_detector_type AtlasS2
_diffrn_measured_fraction_theta_full 1.000
_diffrn_measured_fraction_theta_max 1.000
_diffrn_measurement_details
;
List of Runs (angles in degrees, time in seconds):

  # Type    Start    End  Width  t~exp~   \w     \q     \k     \f   Frames
#--------------------------------------------------------------------------
  1  \w    -56.00  20.00   0.50    4.00    --  -38.50  88.00-109.00  152
  2  \w      4.00  69.00   0.50    4.00    --   42.25 -88.00 133.00  130
  3  \w    105.00 160.00   0.50   16.00    --  111.00  88.00-109.00  110
  4  \w     64.00  89.00   0.50   16.00    --  111.00 -88.00 133.00   50
  5  \w   -110.00 -16.00   0.50    4.00    --  -38.50 -38.00  90.00  188
  6  \w    -67.00  34.00   0.50    4.00    --  -38.50  77.00  30.00  202
  7  \w    -23.00   4.00   0.50    4.00    --   42.25 -38.00 120.00   54
  8  \w     25.00  64.00   0.50    4.00    --   42.25 -38.00 120.00   78
  9  \w    -30.00  -2.00   0.50    4.00    --   42.25 -38.00 -30.00   56
 10  \w    -20.00  72.00   0.50    4.00    --   42.25 -77.00-120.00  184
 11  \w     63.00 122.00   0.50   16.00    --  111.00-137.00  59.35  118
 12  \w     67.00 135.00   0.50   16.00    --  111.00 -45.00 150.00  136
 13  \w     40.00  68.00   0.50   16.00    --  111.00-125.00 120.00   56
 14  \w     81.00 107.00   0.50   16.00    --  111.00 -94.00 -90.00   52
 15  \w    132.00 164.00   0.50   16.00    --  111.00  77.00 120.00   64
 16  \w     35.00  74.00   0.50   16.00    --  111.00 -94.00  90.00   78
 17  \w     80.00 107.00   0.50   16.00    --  111.00 -94.00 150.00   54
 18  \w     73.00 106.00   0.50   16.00    --  111.00-125.00   0.00   66
 19  \w    110.00 137.00   0.50   16.00    --  111.00 125.00 -30.00   54
 20  \w     31.00  75.00   0.50   16.00    --  111.00 -94.00 -90.00   88
 21  \w     41.00  88.00   0.50   16.00    --  111.00-125.00 150.00   94
 22  \w    109.00 142.00   0.50   16.00    --  111.00 -77.00 -90.00   66
 23  \w     98.00 138.00   0.50   16.00    --  111.00 125.00-150.00   80
 24  \w     40.00 107.00   0.50   16.00    --  111.00 -94.00-150.00  134
 25  \w     87.00 112.00   0.50   16.00    --  111.00-125.00-180.00   50
 26  \w     31.00 151.00   0.50   16.00    --  111.00 -15.00-120.00  240
 27  \w     48.00  75.00   0.50   16.00    --  111.00 -94.00-120.00   54
 28  \w     80.00 105.00   0.50   16.00    --  111.00 -94.00-120.00   50
 29  \w     53.00 108.00   0.50   16.00    --  111.00 -77.00 -90.00  110
 30  \w     81.00 107.00   0.50   16.00    --  111.00 -94.00  90.00   52
 31  \w     54.00  81.00   0.50   16.00    --  111.00-125.00  30.00   54
 32  \w     61.00  88.00   0.50   16.00    --  111.00 -94.00-180.00   54
 33  \w     42.00 120.00   0.50   16.00    --  111.00-136.00 104.93  156
 34  \w     66.00 126.00   0.50   16.00    --  111.00 -45.00  60.00  120
 35  \w     32.00 155.00   0.50   16.00    --  111.00 -15.00  90.00  246
 36  \w    107.00 134.00   0.50   16.00    --  111.00  77.00 -90.00   54
 37  \w    140.00 174.00   0.50   16.00    --  111.00  77.00 -90.00   68
 38  \w     80.00 107.00   0.50   16.00    --  111.00 -94.00  60.00   54
 39  \w     41.00 135.00   0.50   16.00    --  111.00 -45.00 -90.00  188
;
_diffrn_measurement_device 'four-circle diffractometer'
_diffrn_measurement_device_type 'SuperNova, Dual, Cu at home/near, AtlasS2'
_diffrn_measurement_method '\w scans'
_diffrn_orient_matrix_type 'CrysAlisPro convention (1999,Acta A55,543-557)'
_diffrn_orient_matrix_UB_11 -0.0566900000
_diffrn_orient_matrix_UB_12 0.0059550000
_diffrn_orient_matrix_UB_13 -0.0687852000
_diffrn_orient_matrix_UB_21 -0.0113018000
_diffrn_orient_matrix_UB_22 -0.0891047000
_diffrn_orient_matrix_UB_23 0.0129270000
_diffrn_orient_matrix_UB_31 -0.0274334000
_diffrn_orient_matrix_UB_32 0.0246407000
_diffrn_orient_matrix_UB_33 0.0630738000
_diffrn_radiation_monochromator mirror
_diffrn_radiation_probe x-ray
_diffrn_radiation_type 'Cu K\a'
_diffrn_radiation_wavelength 1.54184
_diffrn_reflns_av_R_equivalents 0.0656
_diffrn_reflns_av_unetI/netI 0.0430
_diffrn_reflns_Laue_measured_fraction_full 1.000
_diffrn_reflns_Laue_measured_fraction_max 1.000
_diffrn_reflns_limit_h_max 24
_diffrn_reflns_limit_h_min -30
_diffrn_reflns_limit_k_max 20
_diffrn_reflns_limit_k_min -20
_diffrn_reflns_limit_l_max 20
_diffrn_reflns_limit_l_min -14
_diffrn_reflns_number 72425
_diffrn_reflns_point_group_measured_fraction_full 1.000
_diffrn_reflns_point_group_measured_fraction_max 1.000
_diffrn_reflns_theta_full 67.684
_diffrn_reflns_theta_max 68.251
_diffrn_reflns_theta_min 3.230
_diffrn_source 'micro-focus sealed X-ray tube'
_diffrn_source_type 'SuperNova (Cu) X-ray Source'
_exptl_absorpt_coefficient_mu 7.010
_exptl_absorpt_correction_T_max 0.904
_exptl_absorpt_correction_T_min 0.522
_exptl_absorpt_correction_type analytical
_exptl_absorpt_process_details
;
CrysAlisPro 1.171.39.46 (Rigaku Oxford Diffraction, 2018)
Analytical numeric absorption correction using a multifaceted crystal
			model based on expressions derived by R.C. Clark & J.S. Reid.
(Clark, R. C. & Reid, J. S. (1995). Acta Cryst. A51, 887-897)
Empirical absorption correction using spherical harmonics,
 implemented in SCALE3 ABSPACK scaling algorithm.
;
_exptl_crystal_colour colourless
_exptl_crystal_colour_primary colourless
_exptl_crystal_density_diffrn 1.458
_exptl_crystal_description plate
_exptl_crystal_F_000 3104
_exptl_crystal_size_max 0.241
_exptl_crystal_size_mid 0.139
_exptl_crystal_size_min 0.021
_refine_diff_density_max 2.390
_refine_diff_density_min -2.026
_refine_diff_density_rms 0.114
_refine_ls_extinction_method none
_refine_ls_goodness_of_fit_ref 1.066
_refine_ls_hydrogen_treatment constr
_refine_ls_matrix_type full
_refine_ls_number_parameters 861
_refine_ls_number_reflns 12719
_refine_ls_number_restraints 346
_refine_ls_restrained_S_all 1.060
_refine_ls_R_factor_all 0.0571
_refine_ls_R_factor_gt 0.0502
_refine_ls_shift/su_max 0.001
_refine_ls_shift/su_mean 0.000
_refine_ls_structure_factor_coef Fsqd
_refine_ls_weighting_details 'w=1/[\s^2^(Fo^2^)+(0.0643P)^2^+20.4258P] where P=(Fo^2^+2Fc^2^)/3'
_refine_ls_weighting_scheme calc
_refine_ls_wR_factor_gt 0.1281
_refine_ls_wR_factor_ref 0.1331
_reflns_Friedel_coverage 0.000
_reflns_number_gt 11189
_reflns_number_total 12719
_reflns_threshold_expression 'I > 2\s(I)'
_cod_data_source_file d6sc02577c2.cif
_cod_data_source_block jjw1312
_cod_original_formula_sum 'C56.50 H81.50 Au Cl3 F6 N4.50 O6 P4 S2'
_cod_database_code 1577304
_shelx_shelxl_version_number 2018/3
_chemical_oxdiff_formula C56.5H81.5AuCl3F6N4.5O6P4S2
_shelx_space_group_comment
;
The symmetry employed for this shelxl refinement is uniquely defined
by the following loop, which should always be used as a source of
symmetry information in preference to the above space-group names.
They are only intended as comments.
;
_reflns_odcompleteness_completeness 99.86
_reflns_odcompleteness_iscentric 1
_reflns_odcompleteness_theta 74.33
_olex2_refinement_description
;
1. Fixed Uiso
 At 1.2 times of:
  All C(H) groups, All C(H,H) groups
 At 1.5 times of:
  All C(H,H,H) groups
2. Uiso/Uaniso restraints and constraints
S2A \\sim F4A \\sim F5A \\sim F6A \\sim O4A \\sim O5A \\sim O6A \\sim C54A
\\sim S2B \\sim F4B \\sim F5B \\sim F6B \\sim O4B \\sim O5B \\sim O6B \\sim
C54B: within 2A with sigma of 0.04 and sigma for terminal atoms of 0.08 within
2A
N5 \\sim C57 \\sim C58: within 3A with sigma of 0.02 and sigma for terminal
atoms of 0.02 within 3A
3. Rigid body (RIGU) restrains
 S2A, F4A, F5A, F6A, O4A, O5A, O6A, C54A, S2B, F4B, F5B, F6B, O4B, O5B, O6B,
 C54B
 with sigma for 1-2 distances of 0.004 and sigma for 1-3 distances of 0.004
4. Others
 Sof(C54B)=Sof(S2B)=Sof(O6B)=Sof(O5B)=Sof(O4B)=Sof(F4B)=Sof(F5B)=Sof(F6B)=1-
 FVAR(1)
 Sof(S2A)=Sof(F4A)=Sof(F6A)=Sof(O6A)=Sof(O4A)=Sof(O5A)=Sof(F5A)=Sof(C54A)=
 FVAR(1)
 Fixed Sof: Cl3(0.5) Cl4(0.5) C56(0.5) H56A(0.5) H56B(0.5) N5(0.5) C58(0.5)
 C57(0.5) H57A(0.5) H57B(0.5) H57C(0.5)
5.a Ternary CH refined with riding coordinates:
 C2(H2), C12(H12), C9(H9), C29(H29), C19(H19), C26(H26)
5.b Secondary CH2 refined with riding coordinates:
 C30(H30A,H30B), C13(H13A,H13B), C17(H17A,H17B), C31(H31A,H31B), C16(H16A,
 H16B), C33(H33A,H33B), C15(H15A,H15B), C14(H14A,H14B), C34(H34A,H34B),
 C32(H32A,H32B), C55(H55A,H55B), C56(H56A,H56B)
5.c Aromatic/amide H refined with riding coordinates:
 C38(H38), C48(H48), C45(H45), C49(H49), C46(H46), C42(H42), C39(H39),
 C37(H37), C52(H52), C44(H44), C40(H40), C36(H36), C50(H50), C43(H43), C51(H51)
5.d Idealised Me refined as rotating group:
 C4(H4A,H4B,H4C), C8(H8A,H8B,H8C), C6(H6A,H6B,H6C), C11(H11A,H11B,H11C),
 C10(H10A,H10B,H10C), C3(H3A,H3B,H3C), C21(H21A,H21B,H21C), C20(H20A,H20B,H20C),
  C23(H23A,H23B,H23C), C25(H25A,H25B,H25C), C28(H28A,H28B,H28C), C27(H27A,H27B,
 H27C), C57(H57A,H57B,H57C)
;
_olex2_submission_special_instructions 'No special instructions were received'
_oxdiff_exptl_absorpt_empirical_details
;
Empirical correction (ABSPACK) includes:
- Absorption correction using spherical harmonics
- Frame scaling
;
_oxdiff_exptl_absorpt_empirical_full_max 2.499
_oxdiff_exptl_absorpt_empirical_full_min 0.552

loop_
_space_group_symop_operation_xyz
'x, y, z'
'-x, y+1/2, -z+1/2'
'-x, -y, -z'
'x, -y-1/2, z-1/2'

loop_
_atom_site_label
_atom_site_type_symbol
_atom_site_fract_x
_atom_site_fract_y
_atom_site_fract_z
_atom_site_U_iso_or_equiv
_atom_site_adp_type
_atom_site_occupancy
_atom_site_site_symmetry_order
_atom_site_calc_flag
_atom_site_refinement_flags_posn
_atom_site_refinement_flags_adp
_atom_site_refinement_flags_occupancy
_atom_site_disorder_assembly
_atom_site_disorder_group
Au1 Au 0.80610(2) 0.40936(2) 0.29784(2) 0.03099(8) Uani 1 1 d . . . . .
P4 P 0.88263(5) 0.33769(7) 0.37585(7) 0.0276(2) Uani 1 1 d . . . . .
P2 P 0.72337(5) 0.46538(8) 0.21259(9) 0.0366(3) Uani 1 1 d . . . . .
P1 P 0.75272(6) 0.56906(8) 0.15861(9) 0.0363(3) Uani 1 1 d . . . . .
P3 P 0.68852(6) 0.54623(9) 0.28384(10) 0.0421(3) Uani 1 1 d . . . . .
S1 S 0.93038(6) 0.85988(9) 0.42313(10) 0.0448(3) Uani 1 1 d . . . . .
Cl1 Cl 0.62780(8) 0.36468(12) -0.01612(13) 0.0708(5) Uani 1 1 d . . . . .
Cl2 Cl 0.56490(11) 0.3846(2) 0.0940(2) 0.1137(10) Uani 1 1 d . . . . .
S2A S 0.66658(16) 0.1139(3) 0.1271(2) 0.0621(11) Uani 0.600(7) 1 d . U P A 1
N1 N 0.86580(18) 0.5682(3) 0.1800(3) 0.0340(9) Uani 1 1 d . . . . .
N2 N 0.82602(19) 0.4682(3) 0.1012(3) 0.0344(9) Uani 1 1 d . . . . .
F1 F 0.8361(2) 0.9214(3) 0.4239(4) 0.0773(14) Uani 1 1 d . . . . .
F2 F 0.8656(2) 0.8259(3) 0.5088(3) 0.0838(15) Uani 1 1 d . . . . .
F3 F 0.8305(2) 0.7985(3) 0.3819(4) 0.0861(15) Uani 1 1 d . . . . .
O1 O 0.9175(2) 0.8886(3) 0.3403(3) 0.0644(13) Uani 1 1 d . . . . .
N3 N 0.6302(2) 0.4101(3) 0.3231(3) 0.0440(11) Uani 1 1 d . . . . .
O2 O 0.9575(2) 0.9180(3) 0.4855(3) 0.0672(14) Uani 1 1 d . . . . .
C7 C 0.8813(2) 0.4685(3) 0.1063(3) 0.0388(12) Uani 1 1 d . . . . .
C38 C 0.9033(2) 0.3515(3) 0.6500(3) 0.0383(12) Uani 1 1 d . . . . .
H38 H 0.906952 0.353570 0.705128 0.046 Uiso 1 1 calc R U . . .
N4 N 0.5780(2) 0.5116(3) 0.2674(3) 0.0488(12) Uani 1 1 d . . . . .
C48 C 0.9189(2) 0.1773(3) 0.3838(3) 0.0314(10) Uani 1 1 d . . . . .
H48 H 0.953117 0.195834 0.418087 0.038 Uiso 1 1 calc R U . . .
C45 C 1.0050(2) 0.3689(3) 0.2774(3) 0.0387(12) Uani 1 1 d . . . . .
H45 H 1.011807 0.351870 0.230613 0.046 Uiso 1 1 calc R U . . .
C47 C 0.8753(2) 0.2316(3) 0.3500(3) 0.0291(10) Uani 1 1 d . . . . .
C49 C 0.9110(3) 0.0959(3) 0.3660(3) 0.0371(12) Uani 1 1 d . . . . .
H49 H 0.939708 0.059718 0.389693 0.044 Uiso 1 1 calc R U . . .
C41 C 0.9476(2) 0.3676(3) 0.3627(3) 0.0298(10) Uani 1 1 d . . . . .
C5 C 0.9063(2) 0.5306(3) 0.1558(3) 0.0362(11) Uani 1 1 d . . . . .
C46 C 0.9575(2) 0.3432(3) 0.2918(3) 0.0345(11) Uani 1 1 d . . . . .
H46 H 0.932307 0.309799 0.254346 0.041 Uiso 1 1 calc R U . . .
C42 C 0.9847(2) 0.4187(3) 0.4167(3) 0.0357(11) Uani 1 1 d . . . . .
H42 H 0.977911 0.435705 0.463492 0.043 Uiso 1 1 calc R U . . .
C39 C 0.9444(2) 0.3159(3) 0.6257(3) 0.0349(11) Uani 1 1 d . . . . .
H39 H 0.975533 0.294113 0.664890 0.042 Uiso 1 1 calc R U . . .
C2 C 0.8750(2) 0.6348(3) 0.2409(3) 0.0384(12) Uani 1 1 d . . . . .
H2 H 0.838423 0.648745 0.243816 0.046 Uiso 1 1 calc R U . . .
C37 C 0.8565(2) 0.3842(3) 0.5912(3) 0.0374(11) Uani 1 1 d . . . . .
H37 H 0.828872 0.408285 0.607019 0.045 Uiso 1 1 calc R U . . .
C52 C 0.8250(2) 0.2028(3) 0.2970(3) 0.0349(11) Uani 1 1 d . . . . .
H52 H 0.795944 0.238545 0.273909 0.042 Uiso 1 1 calc R U . . .
C44 C 1.0424(2) 0.4199(3) 0.3323(4) 0.0405(12) Uani 1 1 d . . . . .
H44 H 1.074238 0.436915 0.322365 0.049 Uiso 1 1 calc R U . . .
C40 C 0.9395(2) 0.3125(3) 0.5436(3) 0.0322(10) Uani 1 1 d . . . . .
H40 H 0.967323 0.288866 0.527966 0.039 Uiso 1 1 calc R U . . .
C4 C 0.9099(3) 0.6058(4) 0.3255(4) 0.0419(12) Uani 1 1 d . . . . .
H4A H 0.893202 0.558715 0.339305 0.063 Uiso 1 1 calc R U . . .
H4B H 0.911999 0.647393 0.364851 0.063 Uiso 1 1 calc R U . . .
H4C H 0.946617 0.593045 0.325930 0.063 Uiso 1 1 calc R U . . .
O3 O 0.9509(2) 0.7795(3) 0.4376(5) 0.0835(19) Uani 1 1 d . . . . .
C1 C 0.8170(2) 0.5301(3) 0.1462(3) 0.0335(10) Uani 1 1 d . . . . .
C8 C 0.9071(3) 0.4111(4) 0.0642(4) 0.0464(14) Uani 1 1 d . . . . .
H8A H 0.913959 0.360909 0.093231 0.070 Uiso 1 1 calc R U . . .
H8B H 0.941559 0.432854 0.062799 0.070 Uiso 1 1 calc R U . . .
H8C H 0.882479 0.402424 0.009346 0.070 Uiso 1 1 calc R U . . .
C6 C 0.9651(2) 0.5573(4) 0.1773(4) 0.0439(13) Uani 1 1 d . . . . .
H6A H 0.966600 0.605892 0.148231 0.066 Uiso 1 1 calc R U . . .
H6B H 0.986299 0.516132 0.162464 0.066 Uiso 1 1 calc R U . . .
H6C H 0.980327 0.567045 0.235075 0.066 Uiso 1 1 calc R U . . .
C35 C 0.8923(2) 0.3450(3) 0.4844(3) 0.0301(10) Uani 1 1 d . . . . .
C36 C 0.8513(2) 0.3805(3) 0.5086(3) 0.0333(10) Uani 1 1 d . . . . .
H36 H 0.820070 0.402173 0.469417 0.040 Uiso 1 1 calc R U . . .
C50 C 0.8608(3) 0.0684(3) 0.3133(4) 0.0410(13) Uani 1 1 d . . . . .
H50 H 0.855966 0.013795 0.301206 0.049 Uiso 1 1 calc R U . . .
C43 C 1.0321(2) 0.4452(4) 0.4019(4) 0.0412(12) Uani 1 1 d . . . . .
H43 H 1.056783 0.479694 0.438713 0.049 Uiso 1 1 calc R U . . .
C18 C 0.6311(2) 0.4842(4) 0.2927(4) 0.0415(12) Uani 1 1 d . . . . .
C11 C 0.8006(3) 0.3230(3) 0.0916(4) 0.0452(13) Uani 1 1 d . . . . .
H11A H 0.825435 0.301320 0.065977 0.068 Uiso 1 1 calc R U . . .
H11B H 0.768538 0.288902 0.080068 0.068 Uiso 1 1 calc R U . . .
H11C H 0.819150 0.325602 0.149697 0.068 Uiso 1 1 calc R U . . .
C30 C 0.7860(3) 0.6021(4) 0.3963(4) 0.0490(15) Uani 1 1 d . . . . .
H30A H 0.805709 0.575262 0.364691 0.059 Uiso 1 1 calc R U . . .
H30B H 0.774697 0.654782 0.372506 0.059 Uiso 1 1 calc R U . . .
C51 C 0.8174(3) 0.1217(4) 0.2781(4) 0.0412(12) Uani 1 1 d . . . . .
H51 H 0.783678 0.103107 0.242301 0.049 Uiso 1 1 calc R U . . .
C12 C 0.7036(2) 0.5744(3) 0.0514(4) 0.0433(13) Uani 1 1 d . . . . .
H12 H 0.702066 0.522181 0.024626 0.052 Uiso 1 1 calc R U . . .
C9 C 0.7825(3) 0.4071(3) 0.0586(4) 0.0399(12) Uani 1 1 d . . . . .
H9 H 0.749193 0.420214 0.071963 0.048 Uiso 1 1 calc R U . . .
C29 C 0.7344(2) 0.5529(4) 0.3929(4) 0.0440(13) Uani 1 1 d . . . . .
H29 H 0.745882 0.498668 0.413880 0.053 Uiso 1 1 calc R U . . .
C22 C 0.5771(3) 0.3899(4) 0.3170(5) 0.0537(16) Uani 1 1 d . . . . .
C10 C 0.7669(3) 0.4135(4) -0.0336(4) 0.0528(16) Uani 1 1 d . . . . .
H10A H 0.759282 0.468671 -0.049934 0.079 Uiso 1 1 calc R U . . .
H10B H 0.734524 0.381502 -0.059419 0.079 Uiso 1 1 calc R U . . .
H10C H 0.797135 0.394450 -0.049816 0.079 Uiso 1 1 calc R U . . .
F4A F 0.6031(4) 0.1309(6) 0.2171(7) 0.088(3) Uani 0.600(7) 1 d . U P A 1
F6A F 0.6877(6) 0.0739(13) 0.2842(9) 0.093(4) Uani 0.600(7) 1 d . U P A 1
C3 C 0.8971(3) 0.7102(3) 0.2129(4) 0.0465(13) Uani 1 1 d . . . . .
H3A H 0.933909 0.700225 0.212316 0.070 Uiso 1 1 calc R U . . .
H3B H 0.897910 0.753541 0.249782 0.070 Uiso 1 1 calc R U . . .
H3C H 0.873300 0.724303 0.158837 0.070 Uiso 1 1 calc R U . . .
C13 C 0.6457(3) 0.5963(4) 0.0542(4) 0.0540(16) Uani 1 1 d . . . . .
H13A H 0.632713 0.553997 0.081822 0.065 Uiso 1 1 calc R U . . .
H13B H 0.647962 0.645760 0.084899 0.065 Uiso 1 1 calc R U . . .
C24 C 0.5437(3) 0.4529(5) 0.2815(5) 0.0567(17) Uani 1 1 d . . . . .
C17 C 0.7238(3) 0.6386(4) 0.0052(4) 0.0521(15) Uani 1 1 d . . . . .
H17A H 0.759412 0.622724 0.001642 0.063 Uiso 1 1 calc R U . . .
H17B H 0.728750 0.689097 0.034807 0.063 Uiso 1 1 calc R U . . .
C19 C 0.6810(3) 0.3600(4) 0.3580(4) 0.0496(15) Uani 1 1 d . . . . .
H19 H 0.711395 0.390044 0.348897 0.059 Uiso 1 1 calc R U . . .
C21 C 0.6962(3) 0.3518(5) 0.4519(5) 0.068(2) Uani 1 1 d . . . . .
H21A H 0.668625 0.319982 0.463926 0.103 Uiso 1 1 calc R U . . .
H21B H 0.697749 0.404277 0.475722 0.103 Uiso 1 1 calc R U . . .
H21C H 0.731800 0.326214 0.474242 0.103 Uiso 1 1 calc R U . . .
O6A O 0.6948(5) 0.1866(8) 0.1567(8) 0.068(3) Uani 0.600(7) 1 d . U P A 1
C53 C 0.8624(3) 0.8503(4) 0.4344(5) 0.0559(16) Uani 1 1 d . . . . .
C20 C 0.6775(3) 0.2809(4) 0.3141(6) 0.069(2) Uani 1 1 d . . . . .
H20A H 0.713762 0.257291 0.328829 0.103 Uiso 1 1 calc R U . . .
H20B H 0.663256 0.289744 0.256111 0.103 Uiso 1 1 calc R U . . .
H20C H 0.653092 0.245229 0.329441 0.103 Uiso 1 1 calc R U . . .
C26 C 0.5611(3) 0.5937(4) 0.2316(5) 0.0612(19) Uani 1 1 d . . . . .
H26 H 0.594814 0.618619 0.227526 0.073 Uiso 1 1 calc R U . . .
C23 C 0.5599(3) 0.3125(5) 0.3461(6) 0.077(2) Uani 1 1 d . . . . .
H23A H 0.564404 0.268957 0.312541 0.115 Uiso 1 1 calc R U . . .
H23B H 0.521640 0.315947 0.342493 0.115 Uiso 1 1 calc R U . . .
H23C H 0.582577 0.303042 0.401867 0.115 Uiso 1 1 calc R U . . .
C31 C 0.8242(3) 0.6115(4) 0.4842(5) 0.0587(18) Uani 1 1 d . . . . .
H31A H 0.838064 0.559115 0.506347 0.070 Uiso 1 1 calc R U . . .
H31B H 0.855780 0.644571 0.485515 0.070 Uiso 1 1 calc R U . . .
C16 C 0.6820(4) 0.6499(5) -0.0806(5) 0.069(2) Uani 1 1 d . . . . .
H16A H 0.694628 0.692731 -0.108046 0.083 Uiso 1 1 calc R U . . .
H16B H 0.679966 0.600832 -0.111807 0.083 Uiso 1 1 calc R U . . .
C25 C 0.4821(3) 0.4618(6) 0.2630(6) 0.078(2) Uani 1 1 d . . . . .
H25A H 0.475218 0.505174 0.294845 0.117 Uiso 1 1 calc R U . . .
H25B H 0.467373 0.412767 0.276594 0.117 Uiso 1 1 calc R U . . .
H25C H 0.464537 0.473141 0.205927 0.117 Uiso 1 1 calc R U . . .
C33 C 0.7424(4) 0.6043(6) 0.5315(6) 0.082(3) Uani 1 1 d . . . . .
H33A H 0.722824 0.633365 0.561933 0.098 Uiso 1 1 calc R U . . .
H33B H 0.752649 0.552048 0.557099 0.098 Uiso 1 1 calc R U . . .
C15 C 0.6252(4) 0.6701(5) -0.0784(5) 0.075(2) Uani 1 1 d . . . . .
H15A H 0.599443 0.674255 -0.133873 0.090 Uiso 1 1 calc R U . . .
H15B H 0.626519 0.721963 -0.052134 0.090 Uiso 1 1 calc R U . . .
C14 C 0.6047(3) 0.6071(5) -0.0325(5) 0.068(2) Uani 1 1 d . . . . .
H14A H 0.599965 0.556312 -0.061552 0.082 Uiso 1 1 calc R U . . .
H14B H 0.568803 0.623224 -0.029984 0.082 Uiso 1 1 calc R U . . .
C34 C 0.7039(3) 0.5926(5) 0.4440(5) 0.063(2) Uani 1 1 d . . . . .
H34A H 0.672659 0.559350 0.443708 0.076 Uiso 1 1 calc R U . . .
H34B H 0.689620 0.644363 0.420446 0.076 Uiso 1 1 calc R U . . .
C28 C 0.5196(4) 0.5898(6) 0.1438(6) 0.089(3) Uani 1 1 d . . . . .
H28A H 0.483503 0.575968 0.145250 0.134 Uiso 1 1 calc R U . . .
H28B H 0.531514 0.549761 0.113409 0.134 Uiso 1 1 calc R U . . .
H28C H 0.517942 0.641243 0.117946 0.134 Uiso 1 1 calc R U . . .
C32 C 0.7943(4) 0.6497(5) 0.5362(6) 0.077(2) Uani 1 1 d . . . . .
H32A H 0.784599 0.704649 0.518086 0.092 Uiso 1 1 calc R U . . .
H32B H 0.818912 0.651456 0.592548 0.092 Uiso 1 1 calc R U . . .
C27 C 0.5430(4) 0.6462(6) 0.2894(7) 0.089(3) Uani 1 1 d . . . . .
H27A H 0.538338 0.700580 0.269580 0.134 Uiso 1 1 calc R U . . .
H27B H 0.570738 0.644736 0.342828 0.134 Uiso 1 1 calc R U . . .
H27C H 0.508421 0.626662 0.292500 0.134 Uiso 1 1 calc R U . . .
O4A O 0.7008(4) 0.0466(6) 0.1203(6) 0.074(3) Uani 0.600(7) 1 d . U P A 1
O5A O 0.6153(4) 0.1248(7) 0.0583(6) 0.077(3) Uani 0.600(7) 1 d . U P A 1
C55 C 0.6134(4) 0.3273(6) 0.0689(6) 0.087(3) Uani 1 1 d . . . . .
H55A H 0.599784 0.272615 0.057684 0.104 Uiso 1 1 calc R U . . .
H55B H 0.647583 0.325789 0.115425 0.104 Uiso 1 1 calc R U . . .
F5A F 0.6193(6) 0.0065(8) 0.1929(8) 0.100(3) Uani 0.600(7) 1 d . U P A 1
C54A C 0.6397(6) 0.0860(10) 0.2077(9) 0.068(3) Uani 0.600(7) 1 d . U P A 1
C54B C 0.6636(12) 0.025(2) 0.208(2) 0.109(6) Uani 0.400(7) 1 d . U P A 2
S2B S 0.6338(4) 0.0970(6) 0.1402(6) 0.108(3) Uani 0.400(7) 1 d . U P A 2
O6B O 0.6133(15) 0.047(2) 0.0573(17) 0.180(10) Uani 0.400(7) 1 d . U P A 2
O5B O 0.5863(10) 0.121(2) 0.150(2) 0.151(8) Uani 0.400(7) 1 d . U P A 2
O4B O 0.6734(11) 0.1632(17) 0.155(2) 0.116(7) Uani 0.400(7) 1 d . U P A 2
F4B F 0.6687(15) 0.063(3) 0.276(2) 0.159(10) Uani 0.400(7) 1 d . U P A 2
F5B F 0.7085(8) -0.0039(11) 0.206(2) 0.184(10) Uani 0.400(7) 1 d . U P A 2
F6B F 0.6319(7) -0.0385(14) 0.2139(17) 0.136(8) Uani 0.400(7) 1 d . U P A 2
Cl3 Cl 0.5202(3) 0.7825(4) -0.0190(6) 0.129(2) Uani 0.5 1 d . . P . .
Cl4 Cl 0.5638(4) 0.9414(5) -0.0156(6) 0.159(4) Uani 0.5 1 d . . P . .
C56 C 0.5238(9) 0.8764(16) 0.0112(11) 0.096(7) Uani 0.5 1 d . . P . .
H56A H 0.535798 0.875934 0.070501 0.116 Uiso 0.5 1 calc R U P . .
H56B H 0.486287 0.897757 -0.007850 0.116 Uiso 0.5 1 calc R U P . .
N5 N 0.6010(7) 0.7946(10) 0.1917(10) 0.080(4) Uani 0.5 1 d . U P . .
C58 C 0.6405(10) 0.8064(15) 0.2038(11) 0.089(5) Uani 0.5 1 d . U P . .
C57 C 0.7020(10) 0.8133(19) 0.2157(11) 0.115(6) Uani 0.5 1 d . U P . .
H57A H 0.709031 0.790674 0.169173 0.172 Uiso 0.5 1 calc R U P . .
H57B H 0.723154 0.784579 0.264120 0.172 Uiso 0.5 1 calc R U P . .
H57C H 0.712752 0.868896 0.221192 0.172 Uiso 0.5 1 calc R U P . .

loop_
_atom_site_aniso_label
_atom_site_aniso_U_11
_atom_site_aniso_U_22
_atom_site_aniso_U_33
_atom_site_aniso_U_23
_atom_site_aniso_U_13
_atom_site_aniso_U_12
Au1 0.02681(12) 0.03025(12) 0.03255(12) 0.00301(8) 0.00555(8) 0.00360(8)
P4 0.0262(6) 0.0273(6) 0.0263(6) 0.0005(4) 0.0048(4) 0.0030(5)
P2 0.0270(6) 0.0331(7) 0.0441(7) 0.0061(5) 0.0045(5) 0.0023(5)
P1 0.0298(6) 0.0310(7) 0.0435(7) 0.0037(5) 0.0063(5) 0.0006(5)
P3 0.0301(7) 0.0331(7) 0.0603(9) 0.0059(6) 0.0116(6) 0.0035(5)
S1 0.0384(7) 0.0333(7) 0.0597(9) -0.0088(6) 0.0124(6) 0.0012(5)
Cl1 0.0612(10) 0.0592(11) 0.0804(12) -0.0068(9) 0.0085(9) -0.0014(8)
Cl2 0.0713(15) 0.149(3) 0.115(2) -0.050(2) 0.0242(14) 0.0010(16)
S2A 0.061(2) 0.069(2) 0.0569(18) -0.0015(15) 0.0213(15) 0.0045(17)
N1 0.032(2) 0.026(2) 0.041(2) 0.0020(17) 0.0085(18) -0.0015(17)
N2 0.038(2) 0.030(2) 0.031(2) 0.0005(17) 0.0061(18) -0.0010(18)
F1 0.079(3) 0.059(3) 0.118(4) 0.019(2) 0.065(3) 0.022(2)
F2 0.107(4) 0.070(3) 0.088(3) 0.022(3) 0.052(3) 0.001(3)
F3 0.058(3) 0.072(3) 0.113(4) -0.005(3) 0.008(3) -0.022(2)
O1 0.078(4) 0.065(3) 0.060(3) -0.007(2) 0.036(3) 0.002(3)
N3 0.033(2) 0.044(3) 0.054(3) -0.001(2) 0.012(2) -0.001(2)
O2 0.075(4) 0.050(3) 0.066(3) -0.015(2) 0.009(3) -0.016(2)
C7 0.043(3) 0.034(3) 0.039(3) 0.005(2) 0.011(2) 0.003(2)
C38 0.046(3) 0.037(3) 0.029(2) -0.002(2) 0.010(2) -0.004(2)
N4 0.031(2) 0.049(3) 0.061(3) -0.002(2) 0.008(2) 0.003(2)
C48 0.036(3) 0.027(2) 0.032(2) 0.0015(19) 0.012(2) 0.003(2)
C45 0.046(3) 0.033(3) 0.041(3) 0.000(2) 0.020(2) 0.003(2)
C47 0.032(2) 0.028(2) 0.028(2) -0.0012(18) 0.0115(19) -0.0006(19)
C49 0.049(3) 0.030(3) 0.039(3) 0.003(2) 0.024(2) 0.005(2)
C41 0.026(2) 0.022(2) 0.038(3) 0.0016(19) 0.008(2) 0.0049(18)
C5 0.034(3) 0.032(3) 0.041(3) 0.006(2) 0.010(2) 0.002(2)
C46 0.037(3) 0.034(3) 0.030(2) 0.000(2) 0.007(2) 0.001(2)
C42 0.036(3) 0.037(3) 0.032(3) -0.004(2) 0.009(2) -0.002(2)
C39 0.038(3) 0.030(3) 0.032(3) 0.002(2) 0.005(2) -0.004(2)
C2 0.037(3) 0.031(3) 0.041(3) -0.004(2) 0.005(2) 0.001(2)
C37 0.041(3) 0.037(3) 0.035(3) -0.005(2) 0.015(2) -0.001(2)
C52 0.034(3) 0.037(3) 0.033(3) -0.001(2) 0.010(2) -0.002(2)
C44 0.034(3) 0.036(3) 0.053(3) 0.002(2) 0.017(2) -0.003(2)
C40 0.032(3) 0.031(3) 0.030(2) -0.0008(19) 0.006(2) 0.001(2)
C4 0.042(3) 0.038(3) 0.043(3) 0.000(2) 0.011(2) -0.005(2)
O3 0.055(3) 0.045(3) 0.135(6) -0.015(3) 0.010(3) 0.014(2)
C1 0.033(3) 0.029(3) 0.036(3) 0.003(2) 0.009(2) 0.001(2)
C8 0.052(4) 0.046(3) 0.044(3) -0.004(2) 0.020(3) 0.004(3)
C6 0.036(3) 0.041(3) 0.053(3) 0.005(3) 0.012(3) -0.002(2)
C35 0.034(3) 0.027(2) 0.027(2) -0.0016(18) 0.0059(19) -0.002(2)
C36 0.033(3) 0.028(2) 0.038(3) 0.000(2) 0.010(2) -0.002(2)
C50 0.056(3) 0.031(3) 0.043(3) -0.004(2) 0.024(3) -0.009(2)
C43 0.035(3) 0.039(3) 0.048(3) -0.005(2) 0.011(2) -0.008(2)
C18 0.028(3) 0.042(3) 0.053(3) 0.001(2) 0.010(2) 0.002(2)
C11 0.057(4) 0.031(3) 0.043(3) -0.004(2) 0.010(3) -0.001(3)
C30 0.036(3) 0.041(3) 0.066(4) 0.002(3) 0.013(3) 0.002(2)
C51 0.044(3) 0.039(3) 0.041(3) -0.006(2) 0.015(2) -0.011(2)
C12 0.038(3) 0.033(3) 0.048(3) 0.005(2) -0.001(2) 0.001(2)
C9 0.045(3) 0.032(3) 0.038(3) 0.000(2) 0.008(2) -0.004(2)
C29 0.038(3) 0.033(3) 0.056(3) -0.002(2) 0.010(3) 0.002(2)
C22 0.041(3) 0.052(4) 0.068(4) -0.003(3) 0.019(3) -0.007(3)
C10 0.059(4) 0.052(4) 0.040(3) -0.009(3) 0.007(3) -0.012(3)
F4A 0.071(5) 0.093(6) 0.115(7) -0.030(5) 0.052(5) -0.024(4)
F6A 0.082(7) 0.136(10) 0.064(5) 0.001(5) 0.030(5) -0.025(6)
C3 0.050(3) 0.033(3) 0.049(3) 0.003(2) 0.007(3) -0.001(2)
C13 0.038(3) 0.052(4) 0.058(4) 0.017(3) -0.002(3) -0.002(3)
C24 0.034(3) 0.062(4) 0.070(4) -0.006(3) 0.013(3) -0.006(3)
C17 0.052(4) 0.045(4) 0.053(4) 0.014(3) 0.008(3) 0.003(3)
C19 0.036(3) 0.043(3) 0.069(4) 0.012(3) 0.015(3) -0.001(2)
C21 0.047(4) 0.074(5) 0.074(5) 0.032(4) 0.007(3) -0.006(4)
O6A 0.057(6) 0.075(7) 0.079(6) 0.006(5) 0.031(5) -0.005(5)
C53 0.054(4) 0.046(4) 0.070(4) 0.008(3) 0.023(3) -0.003(3)
C20 0.059(4) 0.038(4) 0.114(7) 0.001(4) 0.036(4) 0.002(3)
C26 0.037(3) 0.052(4) 0.085(5) 0.009(3) 0.008(3) 0.010(3)
C23 0.043(4) 0.074(5) 0.114(7) 0.018(5) 0.027(4) -0.010(4)
C31 0.045(4) 0.039(3) 0.081(5) -0.010(3) 0.007(3) -0.002(3)
C16 0.086(6) 0.057(4) 0.053(4) 0.019(3) 0.009(4) 0.004(4)
C25 0.037(4) 0.089(6) 0.105(7) 0.000(5) 0.020(4) 0.000(4)
C33 0.084(6) 0.086(6) 0.082(6) -0.045(5) 0.036(5) -0.020(5)
C15 0.077(5) 0.056(5) 0.070(5) 0.025(4) -0.007(4) 0.001(4)
C14 0.046(4) 0.064(5) 0.074(5) 0.023(4) -0.008(3) 0.001(3)
C34 0.053(4) 0.056(4) 0.087(6) -0.021(4) 0.030(4) -0.003(3)
C28 0.062(5) 0.089(7) 0.093(7) 0.018(5) -0.004(5) 0.020(5)
C32 0.072(5) 0.057(5) 0.093(6) -0.036(4) 0.017(4) -0.012(4)
C27 0.069(6) 0.062(5) 0.127(8) -0.011(5) 0.021(5) 0.016(4)
O4A 0.084(6) 0.072(6) 0.067(6) -0.006(4) 0.028(5) 0.011(5)
O5A 0.071(6) 0.085(7) 0.071(6) -0.007(5) 0.019(5) -0.002(5)
C55 0.091(7) 0.073(6) 0.092(7) -0.005(5) 0.025(5) 0.006(5)
F5A 0.109(9) 0.092(6) 0.115(8) -0.012(6) 0.058(7) -0.030(6)
C54A 0.060(6) 0.095(7) 0.061(6) -0.016(6) 0.037(5) -0.024(5)
C54B 0.060(9) 0.119(12) 0.145(12) 0.019(11) 0.031(11) -0.029(8)
S2B 0.082(5) 0.131(6) 0.110(6) 0.003(4) 0.031(4) -0.035(4)
O6B 0.24(3) 0.16(2) 0.129(14) -0.023(14) 0.052(15) -0.099(19)
O5B 0.078(12) 0.18(2) 0.19(2) 0.032(18) 0.036(15) 0.014(12)
O4B 0.107(15) 0.094(13) 0.156(19) -0.019(12) 0.055(15) -0.017(12)
F4B 0.16(2) 0.154(18) 0.136(12) 0.006(12) 0.012(16) -0.029(17)
F5B 0.092(10) 0.081(11) 0.39(3) -0.013(14) 0.102(14) -0.031(7)
F6B 0.056(8) 0.112(13) 0.24(2) 0.021(12) 0.041(11) -0.018(9)
Cl3 0.113(5) 0.093(4) 0.205(8) 0.006(4) 0.083(5) 0.003(3)
Cl4 0.169(7) 0.140(6) 0.221(9) -0.087(6) 0.136(7) -0.082(6)
C56 0.077(12) 0.16(2) 0.048(9) -0.008(11) 0.017(8) -0.034(13)
N5 0.067(8) 0.079(9) 0.088(9) -0.004(7) 0.018(8) 0.016(8)
C58 0.099(11) 0.116(12) 0.052(8) -0.010(8) 0.023(9) 0.021(11)
C57 0.125(12) 0.176(14) 0.045(8) -0.006(9) 0.031(9) 0.004(12)

loop_
_atom_type_symbol
_atom_type_description
_atom_type_scat_dispersion_real
_atom_type_scat_dispersion_imag
_atom_type_scat_source
C C 0.0181 0.0091 'International Tables Vol C Tables 4.2.6.8 and 6.1.1.4'
H H 0.0000 0.0000 'International Tables Vol C Tables 4.2.6.8 and 6.1.1.4'
Au Au -4.4197 7.2980 'International Tables Vol C Tables 4.2.6.8 and 6.1.1.4'
Cl Cl 0.3639 0.7018 'International Tables Vol C Tables 4.2.6.8 and 6.1.1.4'
F F 0.0727 0.0534 'International Tables Vol C Tables 4.2.6.8 and 6.1.1.4'
N N 0.0311 0.0180 'International Tables Vol C Tables 4.2.6.8 and 6.1.1.4'
O O 0.0492 0.0322 'International Tables Vol C Tables 4.2.6.8 and 6.1.1.4'
P P 0.2955 0.4335 'International Tables Vol C Tables 4.2.6.8 and 6.1.1.4'
S S 0.3331 0.5567 'International Tables Vol C Tables 4.2.6.8 and 6.1.1.4'

loop_
_exptl_crystal_face_index_h
_exptl_crystal_face_index_k
_exptl_crystal_face_index_l
_exptl_crystal_face_perp_dist
5 -1 0 0.0065
-5 1 0 0.0145
-4 -5 4 0.0523
-5 3 4 0.0565
5 2 -5 0.0584
5 -1 -4 0.0486

loop_
_geom_angle_atom_site_label_1
_geom_angle_atom_site_label_2
_geom_angle_atom_site_label_3
_geom_angle
_geom_angle_site_symmetry_1
_geom_angle_site_symmetry_3
_geom_angle_publ_flag
P4 Au1 P2 172.39(5) . . ?
C47 P4 Au1 111.16(17) . . ?
C47 P4 C41 104.9(2) . . ?
C47 P4 C35 106.7(2) . . ?
C41 P4 Au1 114.56(16) . . ?
C35 P4 Au1 111.60(17) . . ?
C35 P4 C41 107.4(2) . . ?
P1 P2 Au1 102.46(6) . . ?
P3 P2 Au1 109.79(7) . . ?
P3 P2 P1 91.21(7) . . ?
C1 P1 P2 102.60(17) . . ?
C1 P1 C12 103.2(3) . . ?
C12 P1 P2 104.5(2) . . ?
C18 P3 P2 100.9(2) . . ?
C18 P3 C29 101.3(3) . . ?
C29 P3 P2 111.7(2) . . ?
O1 S1 C53 103.3(3) . . ?
O2 S1 O1 114.6(3) . . ?
O2 S1 C53 102.4(4) . . ?
O3 S1 O1 115.6(4) . . ?
O3 S1 O2 116.0(4) . . ?
O3 S1 C53 101.9(4) . . ?
O6A S2A O4A 116.2(7) . . ?
O6A S2A O5A 113.6(7) . . ?
O6A S2A C54A 102.6(7) . . ?
O4A S2A O5A 115.5(6) . . ?
O4A S2A C54A 105.2(7) . . ?
O5A S2A C54A 101.3(7) . . ?
C5 N1 C2 126.3(5) . . ?
C1 N1 C5 109.4(5) . . ?
C1 N1 C2 124.0(5) . . ?
C7 N2 C9 127.1(5) . . ?
C1 N2 C7 109.2(4) . . ?
C1 N2 C9 123.6(5) . . ?
C18 N3 C22 110.1(5) . . ?
C18 N3 C19 122.9(5) . . ?
C22 N3 C19 127.0(5) . . ?
N2 C7 C8 125.3(5) . . ?
C5 C7 N2 107.2(5) . . ?
C5 C7 C8 127.5(6) . . ?
C39 C38 H38 120.2 . . ?
C39 C38 C37 119.6(5) . . ?
C37 C38 H38 120.2 . . ?
C18 N4 C24 109.3(6) . . ?
C18 N4 C26 123.8(5) . . ?
C24 N4 C26 126.9(6) . . ?
C47 C48 H48 120.0 . . ?
C49 C48 H48 120.0 . . ?
C49 C48 C47 120.0(5) . . ?
C46 C45 H45 119.7 . . ?
C46 C45 C44 120.5(5) . . ?
C44 C45 H45 119.7 . . ?
C48 C47 P4 121.4(4) . . ?
C52 C47 P4 119.6(4) . . ?
C52 C47 C48 118.9(5) . . ?
C48 C49 H49 119.9 . . ?
C50 C49 C48 120.2(5) . . ?
C50 C49 H49 119.9 . . ?
C46 C41 P4 118.3(4) . . ?
C42 C41 P4 122.1(4) . . ?
C42 C41 C46 119.4(5) . . ?
N1 C5 C6 125.6(5) . . ?
C7 C5 N1 107.1(5) . . ?
C7 C5 C6 127.3(5) . . ?
C45 C46 C41 119.9(5) . . ?
C45 C46 H46 120.1 . . ?
C41 C46 H46 120.1 . . ?
C41 C42 H42 119.6 . . ?
C41 C42 C43 120.8(5) . . ?
C43 C42 H42 119.6 . . ?
C38 C39 H39 119.6 . . ?
C38 C39 C40 120.8(5) . . ?
C40 C39 H39 119.6 . . ?
N1 C2 H2 106.6 . . ?
N1 C2 C4 110.5(4) . . ?
N1 C2 C3 111.8(5) . . ?
C4 C2 H2 106.6 . . ?
C3 C2 H2 106.6 . . ?
C3 C2 C4 114.2(5) . . ?
C38 C37 H37 120.1 . . ?
C38 C37 C36 119.8(5) . . ?
C36 C37 H37 120.1 . . ?
C47 C52 H52 119.5 . . ?
C51 C52 C47 121.1(5) . . ?
C51 C52 H52 119.5 . . ?
C45 C44 H44 120.2 . . ?
C43 C44 C45 119.6(5) . . ?
C43 C44 H44 120.2 . . ?
C39 C40 H40 120.1 . . ?
C39 C40 C35 119.7(5) . . ?
C35 C40 H40 120.1 . . ?
C2 C4 H4A 109.5 . . ?
C2 C4 H4B 109.5 . . ?
C2 C4 H4C 109.5 . . ?
H4A C4 H4B 109.5 . . ?
H4A C4 H4C 109.5 . . ?
H4B C4 H4C 109.5 . . ?
N1 C1 P1 121.0(4) . . ?
N1 C1 N2 107.2(5) . . ?
N2 C1 P1 131.6(4) . . ?
C7 C8 H8A 109.5 . . ?
C7 C8 H8B 109.5 . . ?
C7 C8 H8C 109.5 . . ?
H8A C8 H8B 109.5 . . ?
H8A C8 H8C 109.5 . . ?
H8B C8 H8C 109.5 . . ?
C5 C6 H6A 109.5 . . ?
C5 C6 H6B 109.5 . . ?
C5 C6 H6C 109.5 . . ?
H6A C6 H6B 109.5 . . ?
H6A C6 H6C 109.5 . . ?
H6B C6 H6C 109.5 . . ?
C40 C35 P4 121.2(4) . . ?
C36 C35 P4 119.2(4) . . ?
C36 C35 C40 119.5(5) . . ?
C37 C36 H36 119.7 . . ?
C35 C36 C37 120.6(5) . . ?
C35 C36 H36 119.7 . . ?
C49 C50 H50 119.7 . . ?
C49 C50 C51 120.5(5) . . ?
C51 C50 H50 119.7 . . ?
C42 C43 H43 120.1 . . ?
C44 C43 C42 119.8(5) . . ?
C44 C43 H43 120.1 . . ?
N3 C18 P3 131.8(4) . . ?
N3 C18 N4 106.6(5) . . ?
N4 C18 P3 121.6(5) . . ?
H11A C11 H11B 109.5 . . ?
H11A C11 H11C 109.5 . . ?
H11B C11 H11C 109.5 . . ?
C9 C11 H11A 109.5 . . ?
C9 C11 H11B 109.5 . . ?
C9 C11 H11C 109.5 . . ?
H30A C30 H30B 108.1 . . ?
C29 C30 H30A 109.6 . . ?
C29 C30 H30B 109.6 . . ?
C31 C30 H30A 109.6 . . ?
C31 C30 H30B 109.6 . . ?
C31 C30 C29 110.4(6) . . ?
C52 C51 C50 119.2(5) . . ?
C52 C51 H51 120.4 . . ?
C50 C51 H51 120.4 . . ?
P1 C12 H12 109.7 . . ?
C13 C12 P1 108.2(5) . . ?
C13 C12 H12 109.7 . . ?
C17 C12 P1 109.0(4) . . ?
C17 C12 H12 109.7 . . ?
C17 C12 C13 110.5(5) . . ?
N2 C9 C11 110.8(5) . . ?
N2 C9 H9 107.0 . . ?
N2 C9 C10 111.1(5) . . ?
C11 C9 H9 107.0 . . ?
C10 C9 C11 113.6(5) . . ?
C10 C9 H9 107.0 . . ?
P3 C29 H29 109.3 . . ?
C30 C29 P3 108.1(4) . . ?
C30 C29 H29 109.3 . . ?
C34 C29 P3 110.3(5) . . ?
C34 C29 C30 110.4(5) . . ?
C34 C29 H29 109.3 . . ?
N3 C22 C23 125.4(7) . . ?
C24 C22 N3 107.5(6) . . ?
C24 C22 C23 127.1(6) . . ?
C9 C10 H10A 109.5 . . ?
C9 C10 H10B 109.5 . . ?
C9 C10 H10C 109.5 . . ?
H10A C10 H10B 109.5 . . ?
H10A C10 H10C 109.5 . . ?
H10B C10 H10C 109.5 . . ?
C2 C3 H3A 109.5 . . ?
C2 C3 H3B 109.5 . . ?
C2 C3 H3C 109.5 . . ?
H3A C3 H3B 109.5 . . ?
H3A C3 H3C 109.5 . . ?
H3B C3 H3C 109.5 . . ?
C12 C13 H13A 109.6 . . ?
C12 C13 H13B 109.6 . . ?
H13A C13 H13B 108.1 . . ?
C14 C13 C12 110.2(6) . . ?
C14 C13 H13A 109.6 . . ?
C14 C13 H13B 109.6 . . ?
N4 C24 C25 124.8(7) . . ?
C22 C24 N4 106.5(6) . . ?
C22 C24 C25 128.6(7) . . ?
C12 C17 H17A 109.5 . . ?
C12 C17 H17B 109.5 . . ?
C12 C17 C16 110.5(6) . . ?
H17A C17 H17B 108.1 . . ?
C16 C17 H17A 109.5 . . ?
C16 C17 H17B 109.5 . . ?
N3 C19 H19 106.3 . . ?
N3 C19 C21 110.7(6) . . ?
N3 C19 C20 112.7(6) . . ?
C21 C19 H19 106.3 . . ?
C20 C19 H19 106.3 . . ?
C20 C19 C21 114.0(6) . . ?
C19 C21 H21A 109.5 . . ?
C19 C21 H21B 109.5 . . ?
C19 C21 H21C 109.5 . . ?
H21A C21 H21B 109.5 . . ?
H21A C21 H21C 109.5 . . ?
H21B C21 H21C 109.5 . . ?
F1 C53 S1 111.1(5) . . ?
F2 C53 S1 112.4(5) . . ?
F2 C53 F1 105.5(6) . . ?
F3 C53 S1 112.0(5) . . ?
F3 C53 F1 108.4(6) . . ?
F3 C53 F2 107.1(6) . . ?
C19 C20 H20A 109.5 . . ?
C19 C20 H20B 109.5 . . ?
C19 C20 H20C 109.5 . . ?
H20A C20 H20B 109.5 . . ?
H20A C20 H20C 109.5 . . ?
H20B C20 H20C 109.5 . . ?
N4 C26 H26 106.0 . . ?
N4 C26 C28 112.2(7) . . ?
N4 C26 C27 111.1(7) . . ?
C28 C26 H26 106.0 . . ?
C27 C26 H26 106.0 . . ?
C27 C26 C28 114.7(7) . . ?
C22 C23 H23A 109.5 . . ?
C22 C23 H23B 109.5 . . ?
C22 C23 H23C 109.5 . . ?
H23A C23 H23B 109.5 . . ?
H23A C23 H23C 109.5 . . ?
H23B C23 H23C 109.5 . . ?
C30 C31 H31A 109.4 . . ?
C30 C31 H31B 109.4 . . ?
H31A C31 H31B 108.0 . . ?
C32 C31 C30 111.1(6) . . ?
C32 C31 H31A 109.4 . . ?
C32 C31 H31B 109.4 . . ?
C17 C16 H16A 109.3 . . ?
C17 C16 H16B 109.3 . . ?
H16A C16 H16B 108.0 . . ?
C15 C16 C17 111.5(7) . . ?
C15 C16 H16A 109.3 . . ?
C15 C16 H16B 109.3 . . ?
C24 C25 H25A 109.5 . . ?
C24 C25 H25B 109.5 . . ?
C24 C25 H25C 109.5 . . ?
H25A C25 H25B 109.5 . . ?
H25A C25 H25C 109.5 . . ?
H25B C25 H25C 109.5 . . ?
H33A C33 H33B 107.9 . . ?
C34 C33 H33A 109.1 . . ?
C34 C33 H33B 109.1 . . ?
C32 C33 H33A 109.1 . . ?
C32 C33 H33B 109.1 . . ?
C32 C33 C34 112.4(8) . . ?
C16 C15 H15A 109.3 . . ?
C16 C15 H15B 109.3 . . ?
C16 C15 C14 111.6(6) . . ?
H15A C15 H15B 108.0 . . ?
C14 C15 H15A 109.3 . . ?
C14 C15 H15B 109.3 . . ?
C13 C14 H14A 109.5 . . ?
C13 C14 H14B 109.5 . . ?
C15 C14 C13 110.8(6) . . ?
C15 C14 H14A 109.5 . . ?
C15 C14 H14B 109.5 . . ?
H14A C14 H14B 108.1 . . ?
C29 C34 C33 110.7(6) . . ?
C29 C34 H34A 109.5 . . ?
C29 C34 H34B 109.5 . . ?
C33 C34 H34A 109.5 . . ?
C33 C34 H34B 109.5 . . ?
H34A C34 H34B 108.1 . . ?
C26 C28 H28A 109.5 . . ?
C26 C28 H28B 109.5 . . ?
C26 C28 H28C 109.5 . . ?
H28A C28 H28B 109.5 . . ?
H28A C28 H28C 109.5 . . ?
H28B C28 H28C 109.5 . . ?
C31 C32 C33 111.8(6) . . ?
C31 C32 H32A 109.2 . . ?
C31 C32 H32B 109.2 . . ?
C33 C32 H32A 109.2 . . ?
C33 C32 H32B 109.2 . . ?
H32A C32 H32B 107.9 . . ?
C26 C27 H27A 109.5 . . ?
C26 C27 H27B 109.5 . . ?
C26 C27 H27C 109.5 . . ?
H27A C27 H27B 109.5 . . ?
H27A C27 H27C 109.5 . . ?
H27B C27 H27C 109.5 . . ?
Cl1 C55 H55A 109.0 . . ?
Cl1 C55 H55B 109.0 . . ?
Cl2 C55 Cl1 112.8(6) . . ?
Cl2 C55 H55A 109.0 . . ?
Cl2 C55 H55B 109.0 . . ?
H55A C55 H55B 107.8 . . ?
F4A C54A S2A 116.2(13) . . ?
F4A C54A F6A 113.2(13) . . ?
F4A C54A F5A 109.6(11) . . ?
F6A C54A S2A 108.1(9) . . ?
F5A C54A S2A 108.1(9) . . ?
F5A C54A F6A 100.3(15) . . ?
F4B C54B S2B 100(3) . . ?
F4B C54B F6B 101(3) . . ?
F5B C54B S2B 117(3) . . ?
F5B C54B F4B 114(3) . . ?
F5B C54B F6B 106(3) . . ?
F6B C54B S2B 118(2) . . ?
O6B S2B C54B 102(2) . . ?
O5B S2B C54B 109.6(19) . . ?
O5B S2B O6B 104(2) . . ?
O5B S2B O4B 111(2) . . ?
O4B S2B C54B 106.7(17) . . ?
O4B S2B O6B 123.6(18) . . ?
Cl3 C56 Cl4 120.2(13) . . ?
Cl3 C56 H56A 107.3 . . ?
Cl3 C56 H56B 107.3 . . ?
Cl4 C56 H56A 107.3 . . ?
Cl4 C56 H56B 107.3 . . ?
H56A C56 H56B 106.9 . . ?
N5 C58 C57 171(3) . . ?
C58 C57 H57A 109.5 . . ?
C58 C57 H57B 109.5 . . ?
C58 C57 H57C 109.5 . . ?
H57A C57 H57B 109.5 . . ?
H57A C57 H57C 109.5 . . ?
H57B C57 H57C 109.5 . . ?

loop_
_geom_bond_atom_site_label_1
_geom_bond_atom_site_label_2
_geom_bond_distance
_geom_bond_site_symmetry_2
_geom_bond_publ_flag
Au1 P4 2.3028(12) . ?
Au1 P2 2.3304(13) . ?
P4 C47 1.813(5) . ?
P4 C41 1.821(5) . ?
P4 C35 1.819(5) . ?
P2 P1 2.2098(19) . ?
P2 P3 2.207(2) . ?
P1 C1 1.844(5) . ?
P1 C12 1.865(6) . ?
P3 C18 1.841(6) . ?
P3 C29 1.866(6) . ?
S1 O1 1.444(5) . ?
S1 O2 1.443(5) . ?
S1 O3 1.426(5) . ?
S1 C53 1.820(7) . ?
Cl1 C55 1.751(10) . ?
Cl2 C55 1.732(10) . ?
S2A O6A 1.413(13) . ?
S2A O4A 1.450(10) . ?
S2A O5A 1.458(11) . ?
S2A C54A 1.813(13) . ?
N1 C5 1.390(7) . ?
N1 C2 1.494(7) . ?
N1 C1 1.346(7) . ?
N2 C7 1.387(7) . ?
N2 C1 1.357(7) . ?
N2 C9 1.504(7) . ?
F1 C53 1.342(8) . ?
F2 C53 1.329(9) . ?
F3 C53 1.318(9) . ?
N3 C18 1.344(8) . ?
N3 C22 1.368(8) . ?
N3 C19 1.491(8) . ?
C7 C5 1.358(8) . ?
C7 C8 1.483(8) . ?
C38 H38 0.9300 . ?
C38 C39 1.388(8) . ?
C38 C37 1.396(8) . ?
N4 C18 1.357(7) . ?
N4 C24 1.388(9) . ?
N4 C26 1.502(9) . ?
C48 H48 0.9300 . ?
C48 C47 1.401(7) . ?
C48 C49 1.388(7) . ?
C45 H45 0.9300 . ?
C45 C46 1.386(8) . ?
C45 C44 1.389(8) . ?
C47 C52 1.392(7) . ?
C49 H49 0.9300 . ?
C49 C50 1.381(9) . ?
C41 C46 1.397(7) . ?
C41 C42 1.379(7) . ?
C5 C6 1.490(8) . ?
C46 H46 0.9300 . ?
C42 H42 0.9300 . ?
C42 C43 1.391(8) . ?
C39 H39 0.9300 . ?
C39 C40 1.390(7) . ?
C2 H2 0.9800 . ?
C2 C4 1.520(8) . ?
C2 C3 1.519(8) . ?
C37 H37 0.9300 . ?
C37 C36 1.398(7) . ?
C52 H52 0.9300 . ?
C52 C51 1.386(8) . ?
C44 H44 0.9300 . ?
C44 C43 1.387(8) . ?
C40 H40 0.9300 . ?
C40 C35 1.403(7) . ?
C4 H4A 0.9600 . ?
C4 H4B 0.9600 . ?
C4 H4C 0.9600 . ?
C8 H8A 0.9600 . ?
C8 H8B 0.9600 . ?
C8 H8C 0.9600 . ?
C6 H6A 0.9600 . ?
C6 H6B 0.9600 . ?
C6 H6C 0.9600 . ?
C35 C36 1.386(7) . ?
C36 H36 0.9300 . ?
C50 H50 0.9300 . ?
C50 C51 1.391(9) . ?
C43 H43 0.9300 . ?
C11 H11A 0.9600 . ?
C11 H11B 0.9600 . ?
C11 H11C 0.9600 . ?
C11 C9 1.524(8) . ?
C30 H30A 0.9700 . ?
C30 H30B 0.9700 . ?
C30 C29 1.535(8) . ?
C30 C31 1.518(10) . ?
C51 H51 0.9300 . ?
C12 H12 0.9800 . ?
C12 C13 1.542(9) . ?
C12 C17 1.524(9) . ?
C9 H9 0.9800 . ?
C9 C10 1.518(8) . ?
C29 H29 0.9800 . ?
C29 C34 1.516(9) . ?
C22 C24 1.360(10) . ?
C22 C23 1.501(10) . ?
C10 H10A 0.9600 . ?
C10 H10B 0.9600 . ?
C10 H10C 0.9600 . ?
F4A C54A 1.251(18) . ?
F6A C54A 1.49(2) . ?
C3 H3A 0.9600 . ?
C3 H3B 0.9600 . ?
C3 H3C 0.9600 . ?
C13 H13A 0.9700 . ?
C13 H13B 0.9700 . ?
C13 C14 1.530(9) . ?
C24 C25 1.505(9) . ?
C17 H17A 0.9700 . ?
C17 H17B 0.9700 . ?
C17 C16 1.526(9) . ?
C19 H19 0.9800 . ?
C19 C21 1.550(10) . ?
C19 C20 1.507(10) . ?
C21 H21A 0.9600 . ?
C21 H21B 0.9600 . ?
C21 H21C 0.9600 . ?
C20 H20A 0.9600 . ?
C20 H20B 0.9600 . ?
C20 H20C 0.9600 . ?
C26 H26 0.9800 . ?
C26 C28 1.539(12) . ?
C26 C27 1.515(12) . ?
C23 H23A 0.9600 . ?
C23 H23B 0.9600 . ?
C23 H23C 0.9600 . ?
C31 H31A 0.9700 . ?
C31 H31B 0.9700 . ?
C31 C32 1.505(11) . ?
C16 H16A 0.9700 . ?
C16 H16B 0.9700 . ?
C16 C15 1.504(13) . ?
C25 H25A 0.9600 . ?
C25 H25B 0.9600 . ?
C25 H25C 0.9600 . ?
C33 H33A 0.9700 . ?
C33 H33B 0.9700 . ?
C33 C34 1.520(12) . ?
C33 C32 1.506(12) . ?
C15 H15A 0.9700 . ?
C15 H15B 0.9700 . ?
C15 C14 1.513(11) . ?
C14 H14A 0.9700 . ?
C14 H14B 0.9700 . ?
C34 H34A 0.9700 . ?
C34 H34B 0.9700 . ?
C28 H28A 0.9600 . ?
C28 H28B 0.9600 . ?
C28 H28C 0.9600 . ?
C32 H32A 0.9700 . ?
C32 H32B 0.9700 . ?
C27 H27A 0.9600 . ?
C27 H27B 0.9600 . ?
C27 H27C 0.9600 . ?
C55 H55A 0.9700 . ?
C55 H55B 0.9700 . ?
F5A C54A 1.413(18) . ?
C54B S2B 1.68(4) . ?
C54B F4B 1.30(5) . ?
C54B F5B 1.26(4) . ?
C54B F6B 1.35(3) . ?
S2B O6B 1.59(3) . ?
S2B O5B 1.34(3) . ?
S2B O4B 1.46(3) . ?
Cl3 C56 1.64(3) . ?
Cl4 C56 1.66(2) . ?
C56 H56A 0.9700 . ?
C56 H56B 0.9700 . ?
N5 C58 0.98(3) . ?
C58 C57 1.52(3) . ?
C57 H57A 0.9600 . ?
C57 H57B 0.9600 . ?
C57 H57C 0.9600 . ?

loop_
_geom_torsion_atom_site_label_1
_geom_torsion_atom_site_label_2
_geom_torsion_atom_site_label_3
_geom_torsion_atom_site_label_4
_geom_torsion
_geom_torsion_site_symmetry_1
_geom_torsion_site_symmetry_2
_geom_torsion_site_symmetry_3
_geom_torsion_site_symmetry_4
_geom_torsion_publ_flag
Au1 P4 C47 C48 173.7(3) . . . . ?
Au1 P4 C47 C52 -7.8(4) . . . . ?
Au1 P4 C41 C46 -75.9(4) . . . . ?
Au1 P4 C41 C42 98.6(4) . . . . ?
Au1 P4 C35 C40 -173.7(4) . . . . ?
Au1 P4 C35 C36 8.9(5) . . . . ?
P4 C47 C52 C51 -177.9(4) . . . . ?
P4 C41 C46 C45 176.1(4) . . . . ?
P4 C41 C42 C43 -175.3(4) . . . . ?
P4 C35 C36 C37 177.4(4) . . . . ?
P2 P1 C1 N1 -123.9(4) . . . . ?
P2 P1 C1 N2 61.9(5) . . . . ?
P2 P1 C12 C13 66.0(4) . . . . ?
P2 P1 C12 C17 -173.8(4) . . . . ?
P2 P3 C18 N3 56.9(6) . . . . ?
P2 P3 C18 N4 -124.4(5) . . . . ?
P2 P3 C29 C30 72.1(4) . . . . ?
P2 P3 C29 C34 -167.0(4) . . . . ?
P1 C12 C13 C14 176.2(5) . . . . ?
P1 C12 C17 C16 -175.1(5) . . . . ?
P3 C29 C34 C33 -175.5(6) . . . . ?
N2 C7 C5 N1 -0.4(6) . . . . ?
N2 C7 C5 C6 -177.5(5) . . . . ?
O1 S1 C53 F1 -60.6(6) . . . . ?
O1 S1 C53 F2 -178.5(5) . . . . ?
O1 S1 C53 F3 60.9(6) . . . . ?
N3 C22 C24 N4 -0.8(8) . . . . ?
N3 C22 C24 C25 -178.4(8) . . . . ?
O2 S1 C53 F1 58.8(6) . . . . ?
O2 S1 C53 F2 -59.1(6) . . . . ?
O2 S1 C53 F3 -179.8(5) . . . . ?
C7 N2 C1 P1 174.0(4) . . . . ?
C7 N2 C1 N1 -0.8(6) . . . . ?
C7 N2 C9 C11 56.8(7) . . . . ?
C7 N2 C9 C10 -70.4(7) . . . . ?
C38 C39 C40 C35 -0.4(8) . . . . ?
C38 C37 C36 C35 -0.2(8) . . . . ?
C48 C47 C52 C51 0.7(7) . . . . ?
C48 C49 C50 C51 -0.7(8) . . . . ?
C45 C44 C43 C42 0.6(9) . . . . ?
C47 P4 C41 C46 46.3(4) . . . . ?
C47 P4 C41 C42 -139.3(4) . . . . ?
C47 P4 C35 C40 64.7(5) . . . . ?
C47 P4 C35 C36 -112.8(4) . . . . ?
C47 C48 C49 C50 1.8(8) . . . . ?
C47 C52 C51 C50 0.5(8) . . . . ?
C49 C48 C47 P4 176.7(4) . . . . ?
C49 C48 C47 C52 -1.8(7) . . . . ?
C49 C50 C51 C52 -0.5(8) . . . . ?
C41 P4 C47 C48 49.3(4) . . . . ?
C41 P4 C47 C52 -132.2(4) . . . . ?
C41 P4 C35 C40 -47.3(5) . . . . ?
C41 P4 C35 C36 135.2(4) . . . . ?
C41 C42 C43 C44 -0.1(9) . . . . ?
C5 N1 C2 C4 -65.6(7) . . . . ?
C5 N1 C2 C3 62.8(7) . . . . ?
C5 N1 C1 P1 -174.9(4) . . . . ?
C5 N1 C1 N2 0.6(6) . . . . ?
C46 C45 C44 C43 0.0(9) . . . . ?
C46 C41 C42 C43 -1.0(8) . . . . ?
C42 C41 C46 C45 1.5(8) . . . . ?
C39 C38 C37 C36 0.2(8) . . . . ?
C39 C40 C35 P4 -177.1(4) . . . . ?
C39 C40 C35 C36 0.4(8) . . . . ?
C2 N1 C5 C7 174.0(5) . . . . ?
C2 N1 C5 C6 -8.9(8) . . . . ?
C2 N1 C1 P1 10.9(7) . . . . ?
C2 N1 C1 N2 -173.6(4) . . . . ?
C37 C38 C39 C40 0.1(8) . . . . ?
C44 C45 C46 C41 -1.1(8) . . . . ?
C40 C35 C36 C37 -0.1(8) . . . . ?
O3 S1 C53 F1 179.1(6) . . . . ?
O3 S1 C53 F2 61.2(6) . . . . ?
O3 S1 C53 F3 -59.4(6) . . . . ?
C1 P1 C12 C13 173.0(4) . . . . ?
C1 P1 C12 C17 -66.9(5) . . . . ?
C1 N1 C5 C7 -0.1(6) . . . . ?
C1 N1 C5 C6 177.0(5) . . . . ?
C1 N1 C2 C4 107.6(6) . . . . ?
C1 N1 C2 C3 -124.0(6) . . . . ?
C1 N2 C7 C5 0.8(6) . . . . ?
C1 N2 C7 C8 -178.8(5) . . . . ?
C1 N2 C9 C11 -118.5(6) . . . . ?
C1 N2 C9 C10 114.2(6) . . . . ?
C8 C7 C5 N1 179.1(5) . . . . ?
C8 C7 C5 C6 2.1(10) . . . . ?
C35 P4 C47 C48 -64.4(4) . . . . ?
C35 P4 C47 C52 114.1(4) . . . . ?
C35 P4 C41 C46 159.6(4) . . . . ?
C35 P4 C41 C42 -26.0(5) . . . . ?
C18 P3 C29 C30 178.8(4) . . . . ?
C18 P3 C29 C34 -60.3(5) . . . . ?
C18 N3 C22 C24 0.3(8) . . . . ?
C18 N3 C22 C23 -178.7(8) . . . . ?
C18 N3 C19 C21 110.1(7) . . . . ?
C18 N3 C19 C20 -120.9(7) . . . . ?
C18 N4 C24 C22 1.0(8) . . . . ?
C18 N4 C24 C25 178.7(7) . . . . ?
C18 N4 C26 C28 119.4(8) . . . . ?
C18 N4 C26 C27 -110.7(8) . . . . ?
C30 C29 C34 C33 -56.0(8) . . . . ?
C30 C31 C32 C33 54.9(10) . . . . ?
C12 P1 C1 N1 127.7(4) . . . . ?
C12 P1 C1 N2 -46.5(6) . . . . ?
C12 C13 C14 C15 -56.6(9) . . . . ?
C12 C17 C16 C15 56.1(9) . . . . ?
C9 N2 C7 C5 -175.1(5) . . . . ?
C9 N2 C7 C8 5.3(9) . . . . ?
C9 N2 C1 P1 -9.9(8) . . . . ?
C9 N2 C1 N1 175.2(4) . . . . ?
C29 P3 C18 N3 -58.1(7) . . . . ?
C29 P3 C18 N4 120.6(5) . . . . ?
C29 C30 C31 C32 -56.7(8) . . . . ?
C22 N3 C18 P3 179.2(5) . . . . ?
C22 N3 C18 N4 0.3(7) . . . . ?
C22 N3 C19 C21 -69.6(8) . . . . ?
C22 N3 C19 C20 59.4(9) . . . . ?
C13 C12 C17 C16 -56.4(8) . . . . ?
C24 N4 C18 P3 -179.8(5) . . . . ?
C24 N4 C18 N3 -0.8(7) . . . . ?
C24 N4 C26 C28 -61.8(10) . . . . ?
C24 N4 C26 C27 68.1(9) . . . . ?
C17 C12 C13 C14 57.0(7) . . . . ?
C17 C16 C15 C14 -56.2(10) . . . . ?
C19 N3 C18 P3 -0.5(10) . . . . ?
C19 N3 C18 N4 -179.4(6) . . . . ?
C19 N3 C22 C24 -180.0(6) . . . . ?
C19 N3 C22 C23 1.0(12) . . . . ?
O6A S2A C54A F4A 67.1(12) . . . . ?
O6A S2A C54A F6A -61.4(13) . . . . ?
O6A S2A C54A F5A -169.2(12) . . . . ?
C26 N4 C18 P3 -0.9(9) . . . . ?
C26 N4 C18 N3 178.1(6) . . . . ?
C26 N4 C24 C22 -177.9(7) . . . . ?
C26 N4 C24 C25 -0.2(12) . . . . ?
C23 C22 C24 N4 178.2(8) . . . . ?
C23 C22 C24 C25 0.6(14) . . . . ?
C31 C30 C29 P3 178.4(4) . . . . ?
C31 C30 C29 C34 57.6(7) . . . . ?
C16 C15 C14 C13 56.5(10) . . . . ?
C34 C33 C32 C31 -53.9(11) . . . . ?
C32 C33 C34 C29 54.5(10) . . . . ?
O4A S2A C54A F4A -171.0(10) . . . . ?
O4A S2A C54A F6A 60.5(13) . . . . ?
O4A S2A C54A F5A -47.3(13) . . . . ?
O5A S2A C54A F4A -50.5(12) . . . . ?
O5A S2A C54A F6A -178.9(12) . . . . ?
O5A S2A C54A F5A 73.3(13) . . . . ?
F4B C54B S2B O6B -166(2) . . . . ?
F4B C54B S2B O5B -57(3) . . . . ?
F4B C54B S2B O4B 63(3) . . . . ?
F5B C54B S2B O6B 70(3) . . . . ?
F5B C54B S2B O5B 179(3) . . . . ?
F5B C54B S2B O4B -60(4) . . . . ?
F6B C54B S2B O6B -58(4) . . . . ?
F6B C54B S2B O5B 51(4) . . . . ?
F6B C54B S2B O4B 171(3) . . . . ?

loop_
_exptl_oxdiff_crystal_face_indexfrac_h
_exptl_oxdiff_crystal_face_indexfrac_k
_exptl_oxdiff_crystal_face_indexfrac_l
_exptl_oxdiff_crystal_face_x
_exptl_oxdiff_crystal_face_y
_exptl_oxdiff_crystal_face_z
4.9951 -1.0048 -0.0099 -0.2885 0.0329 -0.1624
-4.9951 1.0048 0.0099 0.2885 -0.0329 0.1624
-3.9907 -4.9928 4.0113 -0.0794 0.5418 0.2395
-4.9817 3.0074 4.0030 0.0250 -0.1599 0.4633
4.9840 1.9914 -5.0086 0.0738 -0.2985 -0.4036
4.9838 -1.0076 -4.0057 -0.0130 -0.0183 -0.4142
